data_2230949
loop_
_publ_author_name
'Singh, Shailja'
'Singh, Manavendra K.'
'Agarwal, Alka'
'Hussain, Firasat'
'Awasthi, Satish K.'

_publ_section_title
;
 (2<i>E</i>)-1-(4-Aminophenyl)-3-(2,4-dichlorophenyl)prop-2-en-1-one
;
_journal_coeditor_code ZJ2011
_journal_issue 7
_journal_name_full 'Acta Crystallographica Section E'
_journal_page_first o1616
_journal_page_last o1617
_journal_paper_doi 10.1107/S1600536811020460
_journal_volume 67
_journal_year 2011
_chemical_formula_iupac 'C15 H11 Cl2 N O'
_chemical_formula_moiety 'C15 H11 Cl2 N O'
_chemical_formula_sum 'C15 H11 Cl2 N O'
_chemical_formula_weight 292.15
_chemical_name_systematic
;
(2<i>E</i>)-1-(4-Aminophenyl)-3-(2,4-dichlorophenyl)prop-2-en-1-one
;
_space_group_IT_number 14
_symmetry_cell_setting monoclinic
_symmetry_space_group_name_Hall '-P 2ybc'
_symmetry_space_group_name_H-M 'P 1 21/c 1'
_atom_sites_solution_hydrogens geom
_atom_sites_solution_primary direct
_atom_sites_solution_secondary difmap
_audit_creation_method SHELXL-97
_cell_angle_alpha 90.00
_cell_angle_beta 92.401(12)
_cell_angle_gamma 90.00
_cell_formula_units_Z 4
_cell_length_a 22.771(2)
_cell_length_b 3.9889(5)
_cell_length_c 14.7848(18)
_cell_measurement_reflns_used 1458
_cell_measurement_temperature 293(2)
_cell_measurement_theta_max 28.9457
_cell_measurement_theta_min 2.9616
_cell_volume 1341.7(3)
_computing_cell_refinement 'CrysAlis PRO (Oxford Diffraction, 2009)'
_computing_data_collection 'CrysAlis PRO (Oxford Diffraction, 2009)'
_computing_data_reduction 'CrysAlis PRO (Oxford Diffraction, 2009)'
_computing_molecular_graphics 'Mercury (Macrae <i>et al.</i>, 2006)'
_computing_publication_material 'publCIF (Westrip, 2010)'
_computing_structure_refinement 'SHELXL97 (Sheldrick, 2008)'
_computing_structure_solution 'SHELXS97 (Sheldrick, 2008)'
_diffrn_ambient_temperature 293(2)
_diffrn_measured_fraction_theta_full 0.998
_diffrn_measured_fraction_theta_max 0.998
_diffrn_measurement_device_type 'Oxford Diffraction Xcalibur Sapphire3'
_diffrn_measurement_method \w
_diffrn_radiation_monochromator graphite
_diffrn_radiation_source 'fine-focus sealed tube'
_diffrn_radiation_type MoK\a
_diffrn_radiation_wavelength 0.71073
_diffrn_reflns_av_R_equivalents 0.0469
_diffrn_reflns_av_sigmaI/netI 0.0562
_diffrn_reflns_limit_h_max 28
_diffrn_reflns_limit_h_min -25
_diffrn_reflns_limit_k_max 4
_diffrn_reflns_limit_k_min -3
_diffrn_reflns_limit_l_max 18
_diffrn_reflns_limit_l_min -17
_diffrn_reflns_number 5765
_diffrn_reflns_theta_full 26.02
_diffrn_reflns_theta_max 26.02
_diffrn_reflns_theta_min 3.23
_diffrn_standards_decay_% 0
_diffrn_standards_interval_count 0
_diffrn_standards_interval_time 0
_diffrn_standards_number 0
_exptl_absorpt_coefficient_mu 0.473
_exptl_absorpt_correction_T_max 1.00000
_exptl_absorpt_correction_T_min 0.59695
_exptl_absorpt_correction_type multi-scan
_exptl_absorpt_process_details '(CrysAlis PRO; Oxford Diffraction, 2009)'
_exptl_crystal_colour yellow
_exptl_crystal_density_diffrn 1.446
_exptl_crystal_density_method 'not measured'
_exptl_crystal_description rod
_exptl_crystal_F_000 600
_exptl_crystal_size_max 0.23
_exptl_crystal_size_mid 0.11
_exptl_crystal_size_min 0.08
_refine_diff_density_max 0.326
_refine_diff_density_min -0.289
_refine_ls_extinction_method none
_refine_ls_goodness_of_fit_ref 0.984
_refine_ls_hydrogen_treatment refall
_refine_ls_matrix_type full
_refine_ls_number_parameters 216
_refine_ls_number_reflns 2625
_refine_ls_number_restraints 0
_refine_ls_restrained_S_all 0.984
_refine_ls_R_factor_all 0.0887
_refine_ls_R_factor_gt 0.0568
_refine_ls_shift/su_max 0.003
_refine_ls_shift/su_mean 0.000
_refine_ls_structure_factor_coef Fsqd
_refine_ls_weighting_details 'calc w=1/[\s^2^(Fo^2^)+(0.0919P)^2^+0.0000P] where P=(Fo^2^+2Fc^2^)/3'
_refine_ls_weighting_scheme calc
_refine_ls_wR_factor_gt 0.1457
_refine_ls_wR_factor_ref 0.1591
_reflns_number_gt 1733
_reflns_number_total 2625
_reflns_threshold_expression I>2\s(I)
_cod_data_source_file zj2011.cif
_cod_data_source_block I
_cod_original_sg_symbol_H-M 'P 21/c'
_cod_database_code 2230949
_cod_database_fobs_code 2230949

loop_
_symmetry_equiv_pos_as_xyz
'x, y, z'
'-x, y+1/2, -z+1/2'
'-x, -y, -z'
'x, -y-1/2, z-1/2'

loop_
_atom_site_type_symbol
_atom_site_label
_atom_site_fract_x
_atom_site_fract_y
_atom_site_fract_z
_atom_site_U_iso_or_equiv
_atom_site_adp_type
_atom_site_calc_flag
_atom_site_refinement_flags
_atom_site_occupancy
_atom_site_symmetry_multiplicity
_atom_site_disorder_assembly
_atom_site_disorder_group
C C1 0.85377(14) 0.5099(8) 0.5485(2) 0.0466(8) Uani d . 1 1 . .
C C2 0.91136(15) 0.6162(9) 0.5505(2) 0.0496(8) Uani d . 1 1 . .
C C3 0.93472(13) 0.7698(8) 0.6273(2) 0.0454(8) Uani d . 1 1 . .
C C4 0.90165(14) 0.8197(8) 0.7010(2) 0.0465(8) Uani d . 1 1 . .
C C5 0.84351(14) 0.7060(8) 0.6984(2) 0.0440(7) Uani d . 1 1 . .
C C6 0.81845(12) 0.5488(7) 0.62200(19) 0.0376(7) Uani d . 1 1 . .
C C7 0.75725(13) 0.4285(8) 0.6200(2) 0.0434(8) Uani d . 1 1 . .
C C8 0.72868(14) 0.2879(9) 0.5517(2) 0.0452(8) Uani d . 1 1 . .
C C9 0.66735(13) 0.1629(7) 0.5571(2) 0.0403(7) Uani d . 1 1 . .
C C10 0.63905(12) -0.0047(7) 0.47851(18) 0.0334(6) Uani d . 1 1 . .
C C11 0.66507(13) -0.0353(8) 0.3948(2) 0.0408(7) Uani d . 1 1 . .
C C12 0.63760(13) -0.1948(8) 0.3229(2) 0.0421(7) Uani d . 1 1 . .
C C13 0.58122(12) -0.3296(7) 0.33087(19) 0.0344(7) Uani d . 1 1 . .
C C14 0.55456(13) -0.2959(8) 0.4125(2) 0.0384(7) Uani d . 1 1 . .
C C15 0.58231(13) -0.1377(8) 0.4847(2) 0.0392(7) Uani d . 1 1 . .
N N1 0.55305(14) -0.4825(8) 0.2576(2) 0.0443(7) Uani d . 1 1 . .
O O1 0.64210(10) 0.1991(6) 0.62783(15) 0.0604(7) Uani d . 1 1 . .
Cl Cl1 1.00725(4) 0.9059(2) 0.63141(7) 0.0648(3) Uani d . 1 1 . .
Cl Cl2 0.80366(5) 0.7782(3) 0.79390(6) 0.0786(4) Uani d . 1 1 . .
H H1 0.8413(15) 0.404(8) 0.482(2) 0.057(9) Uiso d . 1 1 . .
H H1N1 0.5731(15) -0.545(9) 0.220(2) 0.041(10) Uiso d . 1 1 . .
H H2 0.9359(16) 0.602(9) 0.509(2) 0.058(10) Uiso d . 1 1 . .
H H2N1 0.5329(19) -0.618(10) 0.275(3) 0.067(15) Uiso d . 1 1 . .
H H4 0.9136(16) 0.923(9) 0.749(3) 0.065(11) Uiso d . 1 1 . .
H H7 0.7369(18) 0.430(10) 0.674(3) 0.078(12) Uiso d . 1 1 . .
H H8 0.7462(17) 0.234(9) 0.505(3) 0.065(12) Uiso d . 1 1 . .
H H11 0.7039(18) 0.068(10) 0.384(3) 0.075(11) Uiso d . 1 1 . .
H H12 0.6574(14) -0.213(7) 0.271(2) 0.042(8) Uiso d . 1 1 . .
H H14 0.5245(17) -0.397(9) 0.422(2) 0.060(11) Uiso d . 1 1 . .
H H15 0.5611(13) -0.119(7) 0.537(2) 0.038(8) Uiso d . 1 1 . .

loop_
_atom_site_aniso_label
_atom_site_aniso_U_11
_atom_site_aniso_U_22
_atom_site_aniso_U_33
_atom_site_aniso_U_12
_atom_site_aniso_U_13
_atom_site_aniso_U_23
C1 0.0408(17) 0.055(2) 0.0431(18) -0.0017(16) -0.0039(14) -0.0028(16)
C2 0.0424(18) 0.056(2) 0.051(2) -0.0029(16) 0.0079(16) -0.0013(17)
C3 0.0372(15) 0.0416(17) 0.056(2) -0.0002(14) -0.0094(15) 0.0068(15)
C4 0.0461(18) 0.0424(19) 0.050(2) -0.0059(15) -0.0119(16) -0.0010(16)
C5 0.0446(17) 0.0468(18) 0.0400(16) -0.0010(15) -0.0043(14) -0.0017(14)
C6 0.0349(15) 0.0369(16) 0.0403(16) -0.0002(13) -0.0054(13) 0.0005(13)
C7 0.0380(16) 0.0498(19) 0.0424(17) -0.0030(15) -0.0007(14) -0.0002(15)
C8 0.0368(16) 0.057(2) 0.0421(18) -0.0077(15) 0.0036(15) -0.0031(16)
C9 0.0370(15) 0.0422(18) 0.0414(17) 0.0001(14) -0.0004(14) 0.0033(14)
C10 0.0268(13) 0.0373(16) 0.0361(15) 0.0007(12) -0.0003(11) 0.0033(12)
C11 0.0286(14) 0.0513(19) 0.0426(17) -0.0049(14) 0.0017(13) 0.0028(15)
C12 0.0338(15) 0.057(2) 0.0362(16) 0.0001(15) 0.0057(13) -0.0007(15)
C13 0.0303(14) 0.0349(16) 0.0374(15) 0.0042(12) -0.0043(12) 0.0009(12)
C14 0.0275(15) 0.0425(18) 0.0452(17) -0.0054(14) 0.0007(13) 0.0031(14)
C15 0.0333(15) 0.0470(19) 0.0378(16) 0.0013(14) 0.0068(13) 0.0016(14)
N1 0.0372(15) 0.054(2) 0.0409(16) -0.0038(15) -0.0023(13) -0.0097(15)
O1 0.0515(13) 0.0868(19) 0.0436(13) -0.0177(13) 0.0096(11) -0.0133(12)
Cl1 0.0387(5) 0.0691(6) 0.0857(7) -0.0114(4) -0.0079(4) 0.0039(5)
Cl2 0.0705(6) 0.1094(9) 0.0565(6) -0.0218(6) 0.0104(5) -0.0299(6)

loop_
_atom_type_symbol
_atom_type_description
_atom_type_scat_dispersion_real
_atom_type_scat_dispersion_imag
_atom_type_scat_source
C C 0.0033 0.0016 'International Tables Vol C Tables 4.2.6.8 and 6.1.1.4'
H H 0.0000 0.0000 'International Tables Vol C Tables 4.2.6.8 and 6.1.1.4'
N N 0.0061 0.0033 'International Tables Vol C Tables 4.2.6.8 and 6.1.1.4'
O O 0.0106 0.0060 'International Tables Vol C Tables 4.2.6.8 and 6.1.1.4'
Cl Cl 0.1484 0.1585 'International Tables Vol C Tables 4.2.6.8 and 6.1.1.4'

loop_
_geom_angle_atom_site_label_1
_geom_angle_atom_site_label_2
_geom_angle_atom_site_label_3
_geom_angle_site_symmetry_1
_geom_angle_site_symmetry_3
_geom_angle
_geom_angle_publ_flag
C2 C1 C6 . . 122.1(3) ?
C2 C1 H1 . . 110.2(18) ?
C6 C1 H1 . . 127.6(18) ?
C3 C2 C1 . . 119.3(3) ?
C3 C2 H2 . . 113(2) ?
C1 C2 H2 . . 128(2) ?
C4 C3 C2 . . 121.1(3) ?
C4 C3 Cl1 . . 118.8(2) ?
C2 C3 Cl1 . . 120.1(3) ?
C3 C4 C5 . . 119.0(3) ?
C3 C4 H4 . . 125(3) ?
C5 C4 H4 . . 116(3) ?
C6 C5 C4 . . 121.5(3) ?
C6 C5 Cl2 . . 121.6(2) ?
C4 C5 Cl2 . . 116.8(2) ?
C1 C6 C5 . . 117.0(3) ?
C1 C6 C7 . . 121.8(3) ?
C5 C6 C7 . . 121.2(3) ?
C8 C7 C6 . . 126.6(3) ?
C8 C7 H7 . . 114(2) ?
C6 C7 H7 . . 119(2) ?
C7 C8 C9 . . 122.8(3) ?
C7 C8 H8 . . 120(3) ?
C9 C8 H8 . . 116(3) ?
O1 C9 C10 . . 121.7(3) ?
O1 C9 C8 . . 118.8(3) ?
C10 C9 C8 . . 119.5(3) ?
C11 C10 C15 . . 116.7(3) ?
C11 C10 C9 . . 123.5(3) ?
C15 C10 C9 . . 119.7(3) ?
C12 C11 C10 . . 122.1(3) ?
C12 C11 H11 . . 117(2) ?
C10 C11 H11 . . 121(2) ?
C11 C12 C13 . . 120.2(3) ?
C11 C12 H12 . . 117.7(19) ?
C13 C12 H12 . . 122.0(19) ?
C14 C13 N1 . . 121.6(3) ?
C14 C13 C12 . . 118.3(3) ?
N1 C13 C12 . . 120.1(3) ?
C15 C14 C13 . . 121.4(3) ?
C15 C14 H14 . . 117(3) ?
C13 C14 H14 . . 120(3) ?
C14 C15 C10 . . 121.2(3) ?
C14 C15 H15 . . 116.4(18) ?
C10 C15 H15 . . 122.4(18) ?
C13 N1 H1N1 . . 116(2) ?
C13 N1 H2N1 . . 109(3) ?
H1N1 N1 H2N1 . . 113(4) ?

loop_
_geom_bond_atom_site_label_1
_geom_bond_atom_site_label_2
_geom_bond_site_symmetry_2
_geom_bond_distance
_geom_bond_publ_flag
C1 C2 . 1.377(5) ?
C1 C6 . 1.388(4) ?
C1 H1 . 1.10(3) ?
C2 C3 . 1.377(5) ?
C2 H2 . 0.85(4) ?
C3 C4 . 1.365(5) ?
C3 Cl1 . 1.737(3) ?
C4 C5 . 1.399(5) ?
C4 H4 . 0.86(4) ?
C5 C6 . 1.393(4) ?
C5 Cl2 . 1.734(3) ?
C6 C7 . 1.473(4) ?
C7 C8 . 1.305(4) ?
C7 H7 . 0.94(4) ?
C8 C9 . 1.488(4) ?
C8 H8 . 0.84(4) ?
C9 O1 . 1.223(4) ?
C9 C10 . 1.466(4) ?
C10 C11 . 1.399(4) ?
C10 C15 . 1.403(4) ?
C11 C12 . 1.368(4) ?
C11 H11 . 0.99(4) ?
C12 C13 . 1.401(4) ?
C12 H12 . 0.91(3) ?
C13 C14 . 1.381(4) ?
C13 N1 . 1.378(4) ?
C14 C15 . 1.371(4) ?
C14 H14 . 0.81(4) ?
C15 H15 . 0.93(3) ?
N1 H1N1 . 0.78(4) ?
N1 H2N1 . 0.76(4) ?

loop_
_geom_hbond_atom_site_label_D
_geom_hbond_atom_site_label_H
_geom_hbond_atom_site_label_A
_geom_hbond_site_symmetry_A
_geom_hbond_distance_DH
_geom_hbond_distance_HA
_geom_hbond_distance_DA
_geom_hbond_angle_DHA
N1 H1N1 O1 4_556 0.78(3) 2.210 2.977(4) 171(3)
N1 H2N1 N1 2_645 0.76(4) 2.469 3.134(5) 147(4)

loop_
_geom_torsion_atom_site_label_1
_geom_torsion_atom_site_label_2
_geom_torsion_atom_site_label_3
_geom_torsion_atom_site_label_4
_geom_torsion_site_symmetry_1
_geom_torsion_site_symmetry_2
_geom_torsion_site_symmetry_3
_geom_torsion_site_symmetry_4
_geom_torsion
_geom_torsion_publ_flag
C6 C1 C2 C3 . . . . -0.8(5) ?
C1 C2 C3 C4 . . . . -0.4(5) ?
C1 C2 C3 Cl1 . . . . 180.0(2) ?
C2 C3 C4 C5 . . . . 1.3(5) ?
Cl1 C3 C4 C5 . . . . -179.1(2) ?
C3 C4 C5 C6 . . . . -1.2(5) ?
C3 C4 C5 Cl2 . . . . -179.8(2) ?
C2 C1 C6 C5 . . . . 0.9(5) ?
C2 C1 C6 C7 . . . . -178.8(3) ?
C4 C5 C6 C1 . . . . 0.1(5) ?
Cl2 C5 C6 C1 . . . . 178.6(2) ?
C4 C5 C6 C7 . . . . 179.7(3) ?
Cl2 C5 C6 C7 . . . . -1.7(4) ?
C1 C6 C7 C8 . . . . -2.6(5) ?
C5 C6 C7 C8 . . . . 177.8(3) ?
C6 C7 C8 C9 . . . . 177.8(3) ?
C7 C8 C9 O1 . . . . 1.5(5) ?
C7 C8 C9 C10 . . . . -177.5(3) ?
O1 C9 C10 C11 . . . . 176.4(3) ?
C8 C9 C10 C11 . . . . -4.6(4) ?
O1 C9 C10 C15 . . . . -2.1(4) ?
C8 C9 C10 C15 . . . . 176.8(3) ?
C15 C10 C11 C12 . . . . -1.8(4) ?
C9 C10 C11 C12 . . . . 179.7(3) ?
C10 C11 C12 C13 . . . . 1.0(5) ?
C11 C12 C13 C14 . . . . 0.2(4) ?
C11 C12 C13 N1 . . . . 178.3(3) ?
N1 C13 C14 C15 . . . . -178.7(3) ?
C12 C13 C14 C15 . . . . -0.6(4) ?
C13 C14 C15 C10 . . . . -0.2(5) ?
C11 C10 C15 C14 . . . . 1.4(4) ?
C9 C10 C15 C14 . . . . 180.0(3) ?

loop_
_cod_related_entry_id
_cod_related_entry_database
_cod_related_entry_code
1 ChemSpider 12798923
